data_4106381
loop_
_publ_author_name
'Masashi Hashimoto'
'Satoshi Igawa'
'Masataka Yashima'
'Isao Kawata'
'Mikio Hoshino'
'Masahisa Osawa'

_publ_section_title
;
 Highly Efficient Green Organic Light-Emitting Diodes Containing
 Luminescent Three-Coordinate Copper(I) Complexes
;
_journal_name_full 'Journal of the American Chemical Society'
_journal_page_first 10348
_journal_page_last 10351
_journal_paper_doi 10.1021/ja202965y
_journal_volume 133
_journal_year 2011
_chemical_formula_moiety 'C34 H32 Cl Cu P2, C H Cl3'
_chemical_formula_sum 'C35 H33 Cl4 Cu P2'
_chemical_formula_weight 720.89
_chemical_name_systematic
; 
 ? 
;
_space_group_IT_number 2
_symmetry_cell_setting triclinic
_symmetry_Int_Tables_number 2
_symmetry_space_group_name_Hall '-P 1'
_symmetry_space_group_name_H-M 'P -1'
_atom_sites_solution_hydrogens geom
_atom_sites_solution_primary direct
_atom_sites_solution_secondary difmap
_audit_creation_method SHELXL-97
_cell_angle_alpha 110.235(2)
_cell_angle_beta 97.6210(10)
_cell_angle_gamma 101.275(3)
_cell_formula_units_Z 2
_cell_length_a 9.1283(14)
_cell_length_b 13.111(2)
_cell_length_c 15.352(2)
_cell_measurement_reflns_used 7089
_cell_measurement_temperature 90
_cell_measurement_theta_max 32.47
_cell_measurement_theta_min 1.45
_cell_volume 1650.2(4)
_computing_cell_refinement CrystalClear
_computing_data_collection CrystalClear
_computing_data_reduction CrystalClear
_computing_molecular_graphics 'ORTEP-3 for Windows'
_computing_publication_material 'SHELXL-97 (Sheldrick, 2008)'
_computing_structure_refinement 'SHELXL-97 (Sheldrick, 1997)'
_computing_structure_solution 'SIR 2004'
_diffrn_ambient_temperature 90
_diffrn_detector_area_resol_mean 7.31
_diffrn_measured_fraction_theta_full 0.987
_diffrn_measured_fraction_theta_max 0.987
_diffrn_measurement_device_type 'Rigaku AFC-8 with Saturn70 CCD'
_diffrn_measurement_method \w-scan
_diffrn_radiation_monochromator confocal
_diffrn_radiation_source 'fine-focus rotating anode'
_diffrn_radiation_type MoK\a
_diffrn_radiation_wavelength 0.71073
_diffrn_reflns_av_R_equivalents 0.0291
_diffrn_reflns_av_sigmaI/netI 0.0334
_diffrn_reflns_limit_h_max 12
_diffrn_reflns_limit_h_min -12
_diffrn_reflns_limit_k_max 17
_diffrn_reflns_limit_k_min -18
_diffrn_reflns_limit_l_max 21
_diffrn_reflns_limit_l_min -21
_diffrn_reflns_number 27570
_diffrn_reflns_theta_full 30.04
_diffrn_reflns_theta_max 30.04
_diffrn_reflns_theta_min 1.45
_diffrn_standards_number 0
_exptl_absorpt_coefficient_mu 1.107
_exptl_absorpt_correction_T_max 0.828
_exptl_absorpt_correction_T_min 0.787
_exptl_absorpt_correction_type numerical
_exptl_absorpt_process_details
; 
    Higashi, T. (1999). Program for Absorption Correction. 
    Rigaku Corporation, Tokyo, Japan. 
;
_exptl_crystal_colour yellow
_exptl_crystal_density_diffrn 1.451
_exptl_crystal_description prism
_exptl_crystal_F_000 740
_exptl_crystal_size_max 0.20
_exptl_crystal_size_mid 0.17
_exptl_crystal_size_min 0.17
_refine_diff_density_max 2.175
_refine_diff_density_min -2.175
_refine_diff_density_rms 0.132
_refine_ls_extinction_method none
_refine_ls_goodness_of_fit_ref 1.101
_refine_ls_hydrogen_treatment constr
_refine_ls_matrix_type full
_refine_ls_number_parameters 379
_refine_ls_number_reflns 9542
_refine_ls_number_restraints 0
_refine_ls_restrained_S_all 1.101
_refine_ls_R_factor_all 0.0668
_refine_ls_R_factor_gt 0.0588
_refine_ls_shift/su_max 0.001
_refine_ls_shift/su_mean 0.000
_refine_ls_structure_factor_coef Fsqd
_refine_ls_weighting_details 'calc w=1/[\s^2^(Fo^2^)+(0.0893P)^2^+3.2601P] where P=(Fo^2^+2Fc^2^)/3'
_refine_ls_weighting_scheme calc
_refine_ls_wR_factor_gt 0.1580
_refine_ls_wR_factor_ref 0.1654
_reflns_number_gt 7853
_reflns_number_total 9542
_reflns_threshold_expression I>2sigma(I)
_cod_data_source_file ja202965y_si_002_1.cif
_cod_data_source_block CuCl
_cod_original_cell_volume 1650.1(4)
_cod_database_code 4106381

loop_
_symmetry_equiv_pos_as_xyz
'x, y, z'
'-x, -y, -z'

loop_
_atom_site_label
_atom_site_type_symbol
_atom_site_fract_x
_atom_site_fract_y
_atom_site_fract_z
_atom_site_U_iso_or_equiv
_atom_site_adp_type
_atom_site_occupancy
_atom_site_symmetry_multiplicity
_atom_site_calc_flag
Cu1 Cu 0.82017(3) 0.24806(3) 0.22229(2) 0.01208(10) Uani 1 1 d
Cl1 Cl 0.60909(8) 0.16339(6) 0.24591(5) 0.01994(15) Uani 1 1 d
Cl2 Cl 0.60146(12) 0.90857(8) 0.39968(6) 0.0365(2) Uani 1 1 d
Cl3 Cl 0.75225(11) 1.14392(8) 0.50794(6) 0.0360(2) Uani 1 1 d
Cl4 Cl 0.87122(19) 1.00615(12) 0.35274(14) 0.0739(5) Uani 1 1 d
P1 P 0.85676(7) 0.34140(5) 0.12457(4) 0.01051(13) Uani 1 1 d
P2 P 1.07349(7) 0.26930(6) 0.25906(4) 0.01103(13) Uani 1 1 d
C1 C 0.7291(3) 0.3130(2) 0.01209(18) 0.0130(5) Uani 1 1 d
C2 C 0.6530(3) 0.2005(2) -0.04844(18) 0.0154(5) Uani 1 1 d
C3 C 0.5479(3) 0.1823(3) -0.1304(2) 0.0225(6) Uani 1 1 d
C4 C 0.5161(4) 0.2704(3) -0.1523(2) 0.0273(7) Uani 1 1 d
C5 C 0.5910(4) 0.3807(3) -0.0932(2) 0.0257(6) Uani 1 1 d
C6 C 0.6974(3) 0.4017(3) -0.0113(2) 0.0188(5) Uani 1 1 d
C7 C 0.9045(3) 0.4942(2) 0.18556(18) 0.0127(4) Uani 1 1 d
C8 C 0.7988(3) 0.5445(2) 0.23255(18) 0.0150(5) Uani 1 1 d
C9 C 0.8392(4) 0.6613(3) 0.2805(2) 0.0198(5) Uani 1 1 d
C10 C 0.9791(4) 0.7277(2) 0.2826(2) 0.0224(6) Uani 1 1 d
C11 C 1.0830(4) 0.6780(2) 0.2358(2) 0.0218(6) Uani 1 1 d
C12 C 1.0457(3) 0.5615(2) 0.1882(2) 0.0166(5) Uani 1 1 d
C13 C 1.0354(3) 0.3137(2) 0.09280(18) 0.0110(4) Uani 1 1 d
C14 C 1.0757(3) 0.3196(2) 0.00922(19) 0.0148(5) Uani 1 1 d
C15 C 1.2117(3) 0.2970(2) -0.01330(19) 0.0167(5) Uani 1 1 d
C16 C 1.3081(3) 0.2674(2) 0.0465(2) 0.0170(5) Uani 1 1 d
C17 C 1.2694(3) 0.2604(2) 0.12945(19) 0.0149(5) Uani 1 1 d
C18 C 1.1332(3) 0.2838(2) 0.15348(17) 0.0114(4) Uani 1 1 d
C19 C 1.1555(3) 0.1586(2) 0.27364(18) 0.0131(5) Uani 1 1 d
C20 C 1.0903(3) 0.0467(2) 0.20914(19) 0.0155(5) Uani 1 1 d
C21 C 1.1485(4) -0.0378(2) 0.2246(2) 0.0205(5) Uani 1 1 d
C22 C 1.2665(4) -0.0135(3) 0.3012(2) 0.0217(6) Uani 1 1 d
C23 C 1.3298(3) 0.0964(3) 0.3644(2) 0.0200(5) Uani 1 1 d
C24 C 1.2755(3) 0.1824(2) 0.3499(2) 0.0166(5) Uani 1 1 d
C25 C 1.1810(3) 0.3983(2) 0.35883(19) 0.0143(5) Uani 1 1 d
C26 C 1.1509(3) 0.4164(2) 0.45019(19) 0.0179(5) Uani 1 1 d
C27 C 1.2304(4) 0.5179(3) 0.5244(2) 0.0247(6) Uani 1 1 d
C28 C 1.3374(4) 0.5994(3) 0.5113(2) 0.0287(7) Uani 1 1 d
C29 C 1.3662(4) 0.5805(3) 0.4214(3) 0.0272(7) Uani 1 1 d
C30 C 1.2884(3) 0.4802(2) 0.3456(2) 0.0194(5) Uani 1 1 d
C31 C 0.6805(4) 0.1021(2) -0.0260(2) 0.0207(6) Uani 1 1 d
C32 C 0.6438(3) 0.4766(3) 0.2299(2) 0.0208(6) Uani 1 1 d
C33 C 0.9597(4) 0.0161(2) 0.1263(2) 0.0232(6) Uani 1 1 d
C34 C 1.0399(4) 0.3307(3) 0.4698(2) 0.0235(6) Uani 1 1 d
C35 C 0.7124(5) 1.0319(3) 0.3963(3) 0.0364(9) Uani 1 1 d
H3 H 0.4967 0.1073 -0.1722 0.027 Uiso 1 1 d
H4 H 0.4427 0.2554 -0.2082 0.033 Uiso 1 1 d
H5 H 0.5697 0.4413 -0.1085 0.031 Uiso 1 1 d
H6 H 0.7493 0.4771 0.0293 0.023 Uiso 1 1 d
H9 H 0.7690 0.6962 0.3124 0.024 Uiso 1 1 d
H10 H 1.0040 0.8070 0.3161 0.027 Uiso 1 1 d
H11 H 1.1785 0.7231 0.2362 0.026 Uiso 1 1 d
H12 H 1.1171 0.5273 0.1571 0.020 Uiso 1 1 d
H14 H 1.0096 0.3390 -0.0322 0.018 Uiso 1 1 d
H15 H 1.2388 0.3019 -0.0696 0.020 Uiso 1 1 d
H16 H 1.4007 0.2519 0.0307 0.020 Uiso 1 1 d
H17 H 1.3354 0.2398 0.1698 0.018 Uiso 1 1 d
H21 H 1.1061 -0.1137 0.1816 0.025 Uiso 1 1 d
H22 H 1.3040 -0.0725 0.3104 0.026 Uiso 1 1 d
H23 H 1.4101 0.1131 0.4173 0.024 Uiso 1 1 d
H24 H 1.3206 0.2581 0.3924 0.020 Uiso 1 1 d
H27 H 1.2106 0.5317 0.5861 0.030 Uiso 1 1 d
H28 H 1.3902 0.6674 0.5633 0.034 Uiso 1 1 d
H29 H 1.4389 0.6357 0.4114 0.033 Uiso 1 1 d
H30 H 1.3087 0.4674 0.2841 0.023 Uiso 1 1 d
H31A H 0.7898 0.1055 -0.0176 0.025 Uiso 1 1 d
H31B H 0.6224 0.0319 -0.0785 0.025 Uiso 1 1 d
H31C H 0.6470 0.1048 0.0326 0.025 Uiso 1 1 d
H32A H 0.5790 0.4505 0.1661 0.025 Uiso 1 1 d
H32B H 0.5964 0.5235 0.2765 0.025 Uiso 1 1 d
H32C H 0.6551 0.4115 0.2452 0.025 Uiso 1 1 d
H33A H 0.9392 -0.0639 0.0863 0.028 Uiso 1 1 d
H33B H 0.9865 0.0615 0.0888 0.028 Uiso 1 1 d
H33C H 0.8682 0.0309 0.1498 0.028 Uiso 1 1 d
H34A H 0.9590 0.3634 0.4948 0.028 Uiso 1 1 d
H34B H 1.0937 0.3079 0.5166 0.028 Uiso 1 1 d
H34C H 0.9942 0.2647 0.4107 0.028 Uiso 1 1 d
H35 H 0.6491 1.0527 0.3499 0.044 Uiso 1 1 d

loop_
_atom_site_aniso_label
_atom_site_aniso_U_11
_atom_site_aniso_U_22
_atom_site_aniso_U_33
_atom_site_aniso_U_23
_atom_site_aniso_U_13
_atom_site_aniso_U_12
Cu1 0.01045(16) 0.01202(16) 0.01347(16) 0.00506(12) 0.00346(11) 0.00135(11)
Cl1 0.0142(3) 0.0240(3) 0.0221(3) 0.0113(3) 0.0063(2) -0.0001(2)
Cl2 0.0409(5) 0.0376(5) 0.0256(4) 0.0083(3) 0.0040(3) 0.0073(4)
Cl3 0.0339(4) 0.0398(5) 0.0272(4) 0.0104(3) 0.0069(3) -0.0019(4)
Cl4 0.0761(9) 0.0566(7) 0.1230(13) 0.0453(8) 0.0763(10) 0.0354(7)
P1 0.0096(3) 0.0103(3) 0.0120(3) 0.0048(2) 0.0021(2) 0.0024(2)
P2 0.0104(3) 0.0108(3) 0.0116(3) 0.0044(2) 0.0017(2) 0.0025(2)
C1 0.0111(11) 0.0166(12) 0.0117(10) 0.0058(9) 0.0024(8) 0.0040(9)
C2 0.0121(11) 0.0177(12) 0.0133(11) 0.0023(9) 0.0032(9) 0.0034(9)
C3 0.0159(13) 0.0281(15) 0.0150(12) -0.0004(11) -0.0008(10) 0.0053(11)
C4 0.0232(15) 0.0414(19) 0.0150(12) 0.0059(12) -0.0008(11) 0.0160(14)
C5 0.0287(16) 0.0340(17) 0.0194(13) 0.0122(12) 0.0028(12) 0.0176(14)
C6 0.0201(13) 0.0210(13) 0.0181(12) 0.0092(10) 0.0033(10) 0.0090(11)
C7 0.0131(11) 0.0122(11) 0.0134(10) 0.0057(9) 0.0016(9) 0.0040(9)
C8 0.0162(12) 0.0150(12) 0.0136(11) 0.0049(9) 0.0020(9) 0.0054(10)
C9 0.0244(14) 0.0185(13) 0.0169(12) 0.0045(10) 0.0037(10) 0.0112(11)
C10 0.0305(16) 0.0121(12) 0.0215(13) 0.0043(10) 0.0010(11) 0.0058(11)
C11 0.0220(14) 0.0143(13) 0.0265(14) 0.0075(11) 0.0026(11) 0.0013(11)
C12 0.0154(12) 0.0138(12) 0.0201(12) 0.0072(10) 0.0030(10) 0.0023(10)
C13 0.0100(10) 0.0080(10) 0.0144(11) 0.0037(8) 0.0034(8) 0.0020(8)
C14 0.0156(12) 0.0133(11) 0.0159(11) 0.0063(9) 0.0035(9) 0.0031(9)
C15 0.0172(12) 0.0168(12) 0.0161(11) 0.0061(10) 0.0074(10) 0.0024(10)
C16 0.0134(11) 0.0160(12) 0.0201(12) 0.0036(10) 0.0077(10) 0.0037(10)
C17 0.0120(11) 0.0142(11) 0.0164(11) 0.0040(9) 0.0023(9) 0.0024(9)
C18 0.0108(10) 0.0086(10) 0.0130(10) 0.0027(8) 0.0026(8) 0.0012(8)
C19 0.0135(11) 0.0125(11) 0.0155(11) 0.0065(9) 0.0050(9) 0.0050(9)
C20 0.0172(12) 0.0144(12) 0.0165(11) 0.0070(10) 0.0054(9) 0.0048(10)
C21 0.0262(14) 0.0151(12) 0.0240(13) 0.0096(11) 0.0094(11) 0.0075(11)
C22 0.0222(14) 0.0233(14) 0.0296(15) 0.0166(12) 0.0101(12) 0.0129(12)
C23 0.0173(12) 0.0261(15) 0.0232(13) 0.0151(12) 0.0055(10) 0.0086(11)
C24 0.0143(12) 0.0181(12) 0.0185(12) 0.0076(10) 0.0040(10) 0.0054(10)
C25 0.0128(11) 0.0135(11) 0.0145(11) 0.0032(9) 0.0008(9) 0.0038(9)
C26 0.0172(12) 0.0206(13) 0.0144(11) 0.0040(10) 0.0015(9) 0.0083(10)
C27 0.0243(15) 0.0258(15) 0.0159(12) -0.0014(11) 0.0009(11) 0.0081(12)
C28 0.0242(15) 0.0216(15) 0.0247(15) -0.0060(12) -0.0017(12) 0.0039(12)
C29 0.0214(14) 0.0172(14) 0.0325(16) 0.0008(12) 0.0040(12) -0.0010(11)
C30 0.0167(12) 0.0155(12) 0.0223(13) 0.0043(10) 0.0035(10) 0.0020(10)
C31 0.0226(14) 0.0153(12) 0.0183(12) 0.0025(10) 0.0008(10) 0.0014(11)
C32 0.0159(12) 0.0226(14) 0.0248(14) 0.0072(11) 0.0078(10) 0.0084(11)
C33 0.0278(15) 0.0135(13) 0.0214(13) 0.0030(10) -0.0031(11) 0.0024(11)
C34 0.0272(15) 0.0277(15) 0.0170(12) 0.0092(11) 0.0081(11) 0.0073(12)
C35 0.057(2) 0.0361(19) 0.0334(18) 0.0205(16) 0.0277(18) 0.0252(18)

loop_
_atom_type_symbol
_atom_type_description
_atom_type_scat_dispersion_real
_atom_type_scat_dispersion_imag
_atom_type_scat_source
C C 0.0033 0.0016 'International Tables Vol C Tables 4.2.6.8 and 6.1.1.4'
H H 0.0000 0.0000 'International Tables Vol C Tables 4.2.6.8 and 6.1.1.4'
Cl Cl 0.1484 0.1585 'International Tables Vol C Tables 4.2.6.8 and 6.1.1.4'
Cu Cu 0.3201 1.2651 'International Tables Vol C Tables 4.2.6.8 and 6.1.1.4'
P P 0.1023 0.0942 'International Tables Vol C Tables 4.2.6.8 and 6.1.1.4'

loop_
_geom_angle_atom_site_label_1
_geom_angle_atom_site_label_2
_geom_angle_atom_site_label_3
_geom_angle
Cl1 Cu1 P2 140.18(3)
Cl1 Cu1 P1 129.88(3)
P2 Cu1 P1 89.60(3)
C1 P1 C7 104.27(12)
C1 P1 C13 105.07(12)
C7 P1 C13 103.85(12)
C1 P1 Cu1 126.13(9)
C7 P1 Cu1 113.53(9)
C13 P1 Cu1 101.57(8)
C19 P2 C25 105.52(12)
C19 P2 C18 103.60(12)
C25 P2 C18 105.51(12)
C19 P2 Cu1 122.62(9)
C25 P2 Cu1 115.55(9)
C18 P2 Cu1 102.04(8)
C6 C1 C2 119.8(2)
C6 C1 P1 120.5(2)
C2 C1 P1 119.6(2)
C3 C2 C1 118.0(3)
C3 C2 C31 119.9(3)
C1 C2 C31 122.1(2)
C4 C3 C2 121.8(3)
C3 C4 C5 120.3(3)
C4 C5 C6 119.4(3)
C5 C6 C1 120.7(3)
C12 C7 C8 119.7(2)
C12 C7 P1 120.9(2)
C8 C7 P1 119.3(2)
C9 C8 C7 118.4(3)
C9 C8 C32 119.6(2)
C7 C8 C32 122.0(2)
C10 C9 C8 121.7(3)
C9 C10 C11 119.9(3)
C12 C11 C10 119.4(3)
C11 C12 C7 120.9(3)
C14 C13 C18 119.5(2)
C14 C13 P1 121.75(19)
C18 C13 P1 118.71(18)
C15 C14 C13 120.3(2)
C16 C15 C14 120.1(2)
C15 C16 C17 120.3(2)
C16 C17 C18 120.2(2)
C17 C18 C13 119.5(2)
C17 C18 P2 121.7(2)
C13 C18 P2 118.78(18)
C24 C19 C20 120.0(2)
C24 C19 P2 121.0(2)
C20 C19 P2 118.9(2)
C21 C20 C19 118.2(3)
C21 C20 C33 119.5(3)
C19 C20 C33 122.3(2)
C22 C21 C20 121.4(3)
C23 C22 C21 120.2(3)
C22 C23 C24 119.6(3)
C23 C24 C19 120.6(3)
C30 C25 C26 119.9(3)
C30 C25 P2 121.1(2)
C26 C25 P2 119.0(2)
C27 C26 C25 117.7(3)
C27 C26 C34 119.7(3)
C25 C26 C34 122.6(3)
C28 C27 C26 122.4(3)
C29 C28 C27 119.3(3)
C28 C29 C30 119.8(3)
C25 C30 C29 120.9(3)
Cl4 C35 Cl2 110.0(2)
Cl4 C35 Cl3 114.7(3)
Cl2 C35 Cl3 110.59(19)

loop_
_geom_bond_atom_site_label_1
_geom_bond_atom_site_label_2
_geom_bond_distance
Cu1 Cl1 2.1688(7)
Cu1 P2 2.2442(8)
Cu1 P1 2.2590(7)
Cl2 C35 1.754(4)
Cl3 C35 1.764(4)
Cl4 C35 1.719(4)
P1 C1 1.825(3)
P1 C7 1.826(3)
P1 C13 1.830(3)
P2 C19 1.823(3)
P2 C25 1.825(3)
P2 C18 1.835(3)
C1 C6 1.399(4)
C1 C2 1.415(4)
C2 C3 1.394(4)
C2 C31 1.501(4)
C3 C4 1.380(5)
C4 C5 1.387(5)
C5 C6 1.389(4)
C7 C12 1.399(4)
C7 C8 1.411(4)
C8 C9 1.396(4)
C8 C32 1.505(4)
C9 C10 1.387(5)
C10 C11 1.393(4)
C11 C12 1.393(4)
C13 C14 1.403(3)
C13 C18 1.410(4)
C14 C15 1.391(4)
C15 C16 1.390(4)
C16 C17 1.394(4)
C17 C18 1.402(4)
C19 C24 1.393(4)
C19 C20 1.408(4)
C20 C21 1.395(4)
C20 C33 1.502(4)
C21 C22 1.385(4)
C22 C23 1.382(4)
C23 C24 1.389(4)
C25 C30 1.395(4)
C25 C26 1.413(4)
C26 C27 1.396(4)
C26 C34 1.499(4)
C27 C28 1.389(5)
C28 C29 1.386(5)
C29 C30 1.395(4)
